data_2214058
loop_
_publ_author_name
'Wang, Liang-Gui'
'Zheng, Yun-Fa'
'Yan, Guo-Bing'

_publ_section_title
(<i>Z</i>)-1,5-Dimethyl-4-[(5-methylthien-2-yl)methyleneamino]-2-phenyl-1<i>H</i>-pyrazol-3(2<i>H</i>)-one
_journal_coeditor_code BI2191
_journal_issue 7
_journal_name_full 'Acta Crystallographica Section E'
_journal_page_first o3178
_journal_page_last o3178
_journal_paper_doi 10.1107/S1600536807027997
_journal_volume 63
_journal_year 2007
_chemical_formula_iupac 'C17 H17 N3 O S'
_chemical_formula_moiety 'C17 H17 N3 O S'
_chemical_formula_sum 'C17 H17 N3 O S'
_chemical_formula_weight 311.40
_chemical_name_systematic
;
(<i>Z</i>)-1,5-Dimethyl-4-[(5-methylthien-2-yl)methyleneamino]-2-phenyl-
1<i>H</i>-pyrazol-3(2<i>H</i>)-one
;
_space_group_IT_number 2
_symmetry_cell_setting triclinic
_symmetry_space_group_name_Hall '-P 1'
_symmetry_space_group_name_H-M 'P -1'
_atom_sites_solution_hydrogens geom
_atom_sites_solution_primary direct
_atom_sites_solution_secondary difmap
_cell_angle_alpha 106.729(7)
_cell_angle_beta 95.394(7)
_cell_angle_gamma 99.568(8)
_cell_formula_units_Z 2
_cell_length_a 7.042(4)
_cell_length_b 8.664(5)
_cell_length_c 13.988(8)
_cell_measurement_reflns_used 2812
_cell_measurement_temperature 291(2)
_cell_measurement_theta_max 27.75
_cell_measurement_theta_min 2.51
_cell_volume 796.8(8)
_computing_cell_refinement 'SAINT (Bruker, 2000)'
_computing_data_collection 'SMART (Bruker, 2000)'
_computing_data_reduction SAINT
_computing_molecular_graphics SHELXTL
_computing_publication_material SHELXTL
_computing_structure_refinement SHELXTL
_computing_structure_solution 'SHELXTL (Bruker, 2000)'
_diffrn_ambient_temperature 291(2)
_diffrn_measured_fraction_theta_full 1.000
_diffrn_measured_fraction_theta_max 1.000
_diffrn_measurement_device_type 'Bruker SMART APEX CCD'
_diffrn_measurement_method '\f and \w'
_diffrn_radiation_monochromator graphite
_diffrn_radiation_source 'sealed tube'
_diffrn_radiation_type MoK\a
_diffrn_radiation_wavelength 0.71073
_diffrn_reflns_av_R_equivalents 0.0349
_diffrn_reflns_av_sigmaI/netI 0.0632
_diffrn_reflns_limit_h_max 8
_diffrn_reflns_limit_h_min -8
_diffrn_reflns_limit_k_max 10
_diffrn_reflns_limit_k_min -10
_diffrn_reflns_limit_l_max 17
_diffrn_reflns_limit_l_min -17
_diffrn_reflns_number 8047
_diffrn_reflns_theta_full 26.00
_diffrn_reflns_theta_max 26.00
_diffrn_reflns_theta_min 1.54
_diffrn_standards_number 0
_exptl_absorpt_coefficient_mu 0.208
_exptl_absorpt_correction_T_max 0.96
_exptl_absorpt_correction_T_min 0.94
_exptl_absorpt_correction_type multi-scan
_exptl_absorpt_process_details '(SADABS; Bruker, 2000)'
_exptl_crystal_colour yellow
_exptl_crystal_density_diffrn 1.298
_exptl_crystal_density_method 'not measured'
_exptl_crystal_description block
_exptl_crystal_F_000 328
_exptl_crystal_size_max 0.30
_exptl_crystal_size_mid 0.24
_exptl_crystal_size_min 0.22
_refine_diff_density_max 0.160
_refine_diff_density_min -0.171
_refine_ls_extinction_method none
_refine_ls_goodness_of_fit_ref 1.021
_refine_ls_hydrogen_treatment constr
_refine_ls_matrix_type full
_refine_ls_number_parameters 202
_refine_ls_number_reflns 3140
_refine_ls_number_restraints 0
_refine_ls_restrained_S_all 1.021
_refine_ls_R_factor_all 0.0671
_refine_ls_R_factor_gt 0.0503
_refine_ls_shift/su_max 0.000
_refine_ls_shift/su_mean 0.000
_refine_ls_structure_factor_coef Fsqd
_refine_ls_weighting_details 'calc w=1/[\s^2^(Fo^2^)+(0.04P)^2^] where P=(Fo^2^+2Fc^2^)/3'
_refine_ls_weighting_scheme calc
_refine_ls_wR_factor_gt 0.0962
_refine_ls_wR_factor_ref 0.1020
_reflns_number_gt 1998
_reflns_number_total 3140
_reflns_threshold_expression I>2\s(I)
_cod_data_source_file bi2191.cif
_cod_data_source_block I
_cod_database_code 2214058
_cod_database_fobs_code 2214058

loop_
_symmetry_equiv_pos_as_xyz
'x, y, z'
'-x, -y, -z'

loop_
_atom_site_type_symbol
_atom_site_label
_atom_site_fract_x
_atom_site_fract_y
_atom_site_fract_z
_atom_site_U_iso_or_equiv
_atom_site_adp_type
_atom_site_calc_flag
_atom_site_refinement_flags
_atom_site_occupancy
C C1 0.2382(3) 0.5530(2) 0.26628(15) 0.0407(5) Uani d . 1
C C2 0.3531(3) 0.5054(3) 0.33425(16) 0.0492(5) Uani d . 1
H H2 0.3351 0.3956 0.3321 0.059 Uiso calc R 1
C C3 0.4955(3) 0.6234(3) 0.40559(18) 0.0573(6) Uani d . 1
H H3 0.5758 0.5922 0.4502 0.069 Uiso calc R 1
C C4 0.5182(4) 0.7880(3) 0.4104(2) 0.0657(7) Uani d . 1
H H4 0.6127 0.8670 0.4587 0.079 Uiso calc R 1
C C5 0.4005(4) 0.8342(3) 0.34351(19) 0.0603(6) Uani d . 1
H H5 0.4154 0.9446 0.3474 0.072 Uiso calc R 1
C C6 0.2586(3) 0.7164(3) 0.26973(17) 0.0489(5) Uani d . 1
H H6 0.1799 0.7472 0.2242 0.059 Uiso calc R 1
C C7 0.1688(3) 0.3090(2) 0.11286(15) 0.0415(5) Uani d . 1
C C8 0.0216(3) 0.2627(2) 0.02558(14) 0.0398(4) Uani d . 1
C C9 -0.1188(3) 0.3556(2) 0.05033(15) 0.0415(4) Uani d . 1
C C10 -0.1957(3) 0.5374(3) 0.21270(17) 0.0532(6) Uani d . 1
H H10A -0.2793 0.5868 0.1776 0.080 Uiso calc R 1
H H10B -0.1199 0.6201 0.2712 0.080 Uiso calc R 1
H H10C -0.2733 0.4539 0.2332 0.080 Uiso calc R 1
C C11 -0.3114(3) 0.3438(3) -0.01048(18) 0.0558(6) Uani d . 1
H H11A -0.4147 0.3204 0.0266 0.084 Uiso calc R 1
H H11B -0.3280 0.2573 -0.0734 0.084 Uiso calc R 1
H H11C -0.3145 0.4464 -0.0235 0.084 Uiso calc R 1
C C12 0.1536(3) 0.0752(3) -0.08877(16) 0.0481(5) Uani d . 1
H H12 0.2465 0.0823 -0.0350 0.058 Uiso calc R 1
C C13 0.1674(3) -0.0296(3) -0.18876(16) 0.0469(5) Uani d . 1
C C14 0.3103(3) -0.1160(3) -0.21765(18) 0.0556(6) Uani d . 1
H H14 0.4160 -0.1185 -0.1733 0.067 Uiso calc R 1
C C15 0.2785(3) -0.2008(3) -0.32260(18) 0.0552(6) Uani d . 1
H H15 0.3629 -0.2643 -0.3538 0.066 Uiso calc R 1
C C16 0.1167(3) -0.1822(3) -0.37344(17) 0.0498(5) Uani d . 1
C C17 0.0376(4) -0.2539(4) -0.48488(19) 0.0726(7) Uani d . 1
H H17A 0.1350 -0.3005 -0.5205 0.109 Uiso calc R 1
H H17B 0.0040 -0.1686 -0.5102 0.109 Uiso calc R 1
H H17C -0.0762 -0.3381 -0.4946 0.109 Uiso calc R 1
N N1 0.1036(2) 0.4266(2) 0.18842(13) 0.0435(4) Uani d . 1
N N2 -0.0651(2) 0.4632(2) 0.14565(13) 0.0435(4) Uani d . 1
N N3 0.0206(2) 0.1574(2) -0.07154(13) 0.0444(4) Uani d . 1
O O1 0.3281(2) 0.26705(19) 0.12588(11) 0.0546(4) Uani d . 1
S S1 -0.00437(8) -0.05443(8) -0.29243(4) 0.05310(18) Uani d . 1

loop_
_atom_site_aniso_label
_atom_site_aniso_U_11
_atom_site_aniso_U_22
_atom_site_aniso_U_33
_atom_site_aniso_U_12
_atom_site_aniso_U_13
_atom_site_aniso_U_23
C1 0.0326(10) 0.0420(10) 0.0424(11) 0.0097(8) 0.0073(8) 0.0036(9)
C2 0.0442(12) 0.0528(12) 0.0512(13) 0.0157(10) 0.0017(9) 0.0151(10)
C3 0.0418(13) 0.0715(16) 0.0538(14) 0.0164(11) -0.0056(10) 0.0131(12)
C4 0.0456(14) 0.0673(16) 0.0669(16) 0.0049(12) -0.0048(12) 0.0018(13)
C5 0.0579(15) 0.0437(12) 0.0670(16) 0.0014(11) 0.0073(12) 0.0036(11)
C6 0.0489(13) 0.0492(12) 0.0477(12) 0.0147(10) 0.0074(9) 0.0112(10)
C7 0.0326(10) 0.0420(10) 0.0482(12) 0.0076(8) 0.0073(8) 0.0110(9)
C8 0.0337(11) 0.0444(10) 0.0391(11) 0.0071(8) 0.0058(8) 0.0099(9)
C9 0.0334(10) 0.0479(11) 0.0419(11) 0.0053(8) 0.0055(8) 0.0136(9)
C10 0.0388(12) 0.0599(13) 0.0589(14) 0.0180(10) 0.0129(10) 0.0091(11)
C11 0.0330(12) 0.0783(16) 0.0549(14) 0.0099(11) 0.0027(9) 0.0208(12)
C12 0.0434(12) 0.0503(12) 0.0460(12) 0.0079(10) 0.0044(9) 0.0096(10)
C13 0.0408(11) 0.0466(12) 0.0515(13) 0.0115(9) 0.0074(9) 0.0105(10)
C14 0.0510(14) 0.0553(13) 0.0582(14) 0.0202(11) 0.0026(11) 0.0106(11)
C15 0.0509(14) 0.0566(13) 0.0597(14) 0.0245(11) 0.0178(11) 0.0100(11)
C16 0.0474(13) 0.0499(12) 0.0475(12) 0.0124(10) 0.0074(10) 0.0063(10)
C17 0.0628(16) 0.0858(19) 0.0563(15) 0.0200(14) 0.0022(12) 0.0013(14)
N1 0.0323(9) 0.0471(9) 0.0450(10) 0.0104(7) -0.0008(7) 0.0054(8)
N2 0.0301(9) 0.0522(10) 0.0459(10) 0.0153(7) 0.0045(7) 0.0079(8)
N3 0.0399(10) 0.0456(9) 0.0438(10) 0.0065(8) 0.0094(7) 0.0081(8)
O1 0.0381(8) 0.0607(9) 0.0583(10) 0.0194(7) 0.0027(7) 0.0042(8)
S1 0.0431(3) 0.0625(4) 0.0508(3) 0.0231(3) 0.0049(2) 0.0068(3)

loop_
_atom_type_symbol
_atom_type_description
_atom_type_scat_dispersion_real
_atom_type_scat_dispersion_imag
_atom_type_scat_source
C C 0.0033 0.0016 'International Tables Vol C Tables 4.2.6.8 and 6.1.1.4'
H H 0.0000 0.0000 'International Tables Vol C Tables 4.2.6.8 and 6.1.1.4'
N N 0.0061 0.0033 'International Tables Vol C Tables 4.2.6.8 and 6.1.1.4'
O O 0.0106 0.0060 'International Tables Vol C Tables 4.2.6.8 and 6.1.1.4'
S S 0.1246 0.1234 'International Tables Vol C Tables 4.2.6.8 and 6.1.1.4'

loop_
_geom_angle_atom_site_label_1
_geom_angle_atom_site_label_2
_geom_angle_atom_site_label_3
_geom_angle
C6 C1 C2 121.4(2)
C6 C1 N1 120.60(19)
C2 C1 N1 117.92(18)
C1 C2 C3 119.3(2)
C1 C2 H2 120.3
C3 C2 H2 120.3
C4 C3 C2 120.2(2)
C4 C3 H3 119.9
C2 C3 H3 119.9
C5 C4 C3 119.9(2)
C5 C4 H4 120.0
C3 C4 H4 120.0
C4 C5 C6 120.7(2)
C4 C5 H5 119.6
C6 C5 H5 119.6
C1 C6 C5 118.4(2)
C1 C6 H6 120.8
C5 C6 H6 120.8
O1 C7 N1 122.89(19)
O1 C7 C8 131.38(19)
N1 C7 C8 105.67(17)
C9 C8 N3 123.41(18)
C9 C8 C7 107.40(17)
N3 C8 C7 128.90(18)
N2 C9 C8 110.14(17)
N2 C9 C11 121.05(18)
C8 C9 C11 128.74(19)
N2 C10 H10A 109.5
N2 C10 H10B 109.5
H10A C10 H10B 109.5
N2 C10 H10C 109.5
H10A C10 H10C 109.5
H10B C10 H10C 109.5
C9 C11 H11A 109.5
C9 C11 H11B 109.5
H11A C11 H11B 109.5
C9 C11 H11C 109.5
H11A C11 H11C 109.5
H11B C11 H11C 109.5
N3 C12 C13 123.0(2)
N3 C12 H12 118.5
C13 C12 H12 118.5
C14 C13 C12 128.2(2)
C14 C13 S1 110.38(17)
C12 C13 S1 121.38(16)
C13 C14 C15 112.4(2)
C13 C14 H14 123.8
C15 C14 H14 123.8
C16 C15 C14 114.6(2)
C16 C15 H15 122.7
C14 C15 H15 122.7
C15 C16 C17 129.1(2)
C15 C16 S1 110.47(17)
C17 C16 S1 120.48(18)
C16 C17 H17A 109.5
C16 C17 H17B 109.5
H17A C17 H17B 109.5
C16 C17 H17C 109.5
H17A C17 H17C 109.5
H17B C17 H17C 109.5
N2 N1 C7 108.63(16)
N2 N1 C1 119.75(16)
C7 N1 C1 121.40(17)
C9 N2 N1 107.56(15)
C9 N2 C10 126.39(17)
N1 N2 C10 118.71(17)
C12 N3 C8 120.05(18)
C16 S1 C13 92.15(11)

loop_
_geom_bond_atom_site_label_1
_geom_bond_atom_site_label_2
_geom_bond_distance
C1 C6 1.385(3)
C1 C2 1.386(3)
C1 N1 1.435(3)
C2 C3 1.389(3)
C2 H2 0.930
C3 C4 1.389(4)
C3 H3 0.930
C4 C5 1.379(4)
C4 H4 0.930
C5 C6 1.402(3)
C5 H5 0.930
C6 H6 0.930
C7 O1 1.249(2)
C7 N1 1.411(3)
C7 C8 1.438(3)
C8 C9 1.384(3)
C8 N3 1.400(3)
C9 N2 1.365(3)
C9 C11 1.503(3)
C10 N2 1.466(3)
C10 H10A 0.960
C10 H10B 0.960
C10 H10C 0.960
C11 H11A 0.960
C11 H11B 0.960
C11 H11C 0.960
C12 N3 1.268(3)
C12 C13 1.454(3)
C12 H12 0.930
C13 C14 1.375(3)
C13 S1 1.737(2)
C14 C15 1.417(3)
C14 H14 0.930
C15 C16 1.344(3)
C15 H15 0.930
C16 C17 1.513(3)
C16 S1 1.735(2)
C17 H17A 0.960
C17 H17B 0.960
C17 H17C 0.960
N1 N2 1.404(2)

loop_
_cod_related_entry_id
_cod_related_entry_database
_cod_related_entry_code
1 ChemSpider 30655261
